data_7120558
loop_
_publ_author_name
'Torres, \`Oscar'
'Sol\`a, Miquel'
'Roglans, Anna'
'Pla Quintana, Anna'

_publ_section_title
;
 Unusual reactivity of rhodium carbenes with allenes: an efficient
 asymmetric synthesis of methylenetetrahydropyran scaffolds
;
_journal_name_full 'Chem. Commun.'
_journal_paper_doi 10.1039/C7CC04803C
_journal_year 2017
_chemical_absolute_configuration ad
_chemical_formula_moiety 'C24 H27 N O5 S2'
_chemical_formula_sum 'C24 H27 N O5 S2'
_chemical_formula_weight 473.58
_space_group_crystal_system monoclinic
_space_group_IT_number 4
_space_group_name_Hall 'P 2yb'
_space_group_name_H-M_alt 'P 1 21 1'
_symmetry_space_group_name_Hall 'P 2yb'
_symmetry_space_group_name_H-M 'P 1 21 1'
_atom_sites_solution_hydrogens geom
_audit_creation_method SHELXL-2014/7
_audit_update_record
;
2016-07-14 deposited with the CCDC.
2017-08-15 downloaded from the CCDC.
;
_cell_angle_alpha 90
_cell_angle_beta 91.393(10)
_cell_angle_gamma 90
_cell_formula_units_Z 2
_cell_length_a 10.607(4)
_cell_length_b 7.076(3)
_cell_length_c 15.851(8)
_cell_measurement_reflns_used 1555
_cell_measurement_temperature 100(2)
_cell_measurement_theta_max 27.59
_cell_measurement_theta_min 2.28
_cell_volume 1189.3(9)
_computing_cell_refinement 'Bruker SMART'
_computing_data_collection 'Bruker SMART'
_computing_data_reduction 'Bruker SAINT'
_computing_molecular_graphics 'Bruker SHELXTL'
_computing_publication_material 'Bruker SHELXTL'
_computing_structure_refinement 'SHELXL-2014/7 (Sheldrick, 2014)'
_computing_structure_solution 'Bruker SHELXTL'
_diffrn_ambient_temperature 100(2)
_diffrn_measured_fraction_theta_full 1.000
_diffrn_measured_fraction_theta_max 0.987
_diffrn_measurement_device_type 'CCD area detector'
_diffrn_measurement_method 'phi and omega scans'
_diffrn_radiation_monochromator graphite
_diffrn_radiation_source 'sealed tube'
_diffrn_radiation_type MoK\a
_diffrn_radiation_wavelength 0.71073
_diffrn_reflns_av_R_equivalents 0.0289
_diffrn_reflns_av_unetI/netI 0.0680
_diffrn_reflns_Laue_measured_fraction_full 1.000
_diffrn_reflns_Laue_measured_fraction_max 0.987
_diffrn_reflns_limit_h_max 12
_diffrn_reflns_limit_h_min -13
_diffrn_reflns_limit_k_max 9
_diffrn_reflns_limit_k_min -9
_diffrn_reflns_limit_l_max 10
_diffrn_reflns_limit_l_min -20
_diffrn_reflns_number 7368
_diffrn_reflns_point_group_measured_fraction_full 0.917
_diffrn_reflns_point_group_measured_fraction_max 0.880
_diffrn_reflns_theta_full 25.242
_diffrn_reflns_theta_max 27.499
_diffrn_reflns_theta_min 1.285
_exptl_absorpt_coefficient_mu 0.259
_exptl_absorpt_correction_T_max 1.0
_exptl_absorpt_correction_T_min 0.099975
_exptl_absorpt_correction_type empirical
_exptl_absorpt_process_details 'SADABS v2.10 BRUKER 2001'
_exptl_crystal_colour colorless
_exptl_crystal_density_diffrn 1.322
_exptl_crystal_description block
_exptl_crystal_F_000 500
_exptl_crystal_size_max 0.20
_exptl_crystal_size_mid 0.20
_exptl_crystal_size_min 0.08
_refine_diff_density_max 0.612
_refine_diff_density_min -0.185
_refine_diff_density_rms 0.066
_refine_ls_abs_structure_details
;
 Flack x determined using 815 quotients [(I+)-(I-)]/[(I+)+(I-)]
 (Parsons, Flack and Wagner, Acta Cryst. B69 (2013) 249-259).
;
_refine_ls_abs_structure_Flack 0.14(7)
_refine_ls_extinction_method none
_refine_ls_goodness_of_fit_ref 1.146
_refine_ls_hydrogen_treatment constr
_refine_ls_matrix_type full
_refine_ls_number_parameters 291
_refine_ls_number_reflns 4812
_refine_ls_number_restraints 1
_refine_ls_restrained_S_all 1.146
_refine_ls_R_factor_all 0.1229
_refine_ls_R_factor_gt 0.0762
_refine_ls_shift/su_max 0.000
_refine_ls_shift/su_mean 0.000
_refine_ls_structure_factor_coef Fsqd
_refine_ls_weighting_details 'w=1/[\s^2^(Fo^2^)+(0.0811P)^2^] where P=(Fo^2^+2Fc^2^)/3'
_refine_ls_weighting_scheme calc
_refine_ls_wR_factor_gt 0.1653
_refine_ls_wR_factor_ref 0.1912
_reflns_Friedel_coverage 0.649
_reflns_Friedel_fraction_full 0.820
_reflns_Friedel_fraction_max 0.753
_reflns_number_gt 2992
_reflns_number_total 4812
_reflns_threshold_expression 'I > 2\s(I)'
_cod_data_source_file c7cc04803c2.cif
_cod_data_source_block ot498
_cod_database_code 7120558
_shelx_shelxl_version_number 2014/7
_shelx_space_group_comment
;
The symmetry employed for this shelxl refinement is uniquely defined
by the following loop, which should always be used as a source of
symmetry information in preference to the above space-group names.
They are only intended as comments.
;

loop_
_space_group_symop_operation_xyz
'x, y, z'
'-x, y+1/2, -z'

loop_
_atom_site_label
_atom_site_type_symbol
_atom_site_fract_x
_atom_site_fract_y
_atom_site_fract_z
_atom_site_U_iso_or_equiv
_atom_site_adp_type
_atom_site_occupancy
_atom_site_site_symmetry_order
_atom_site_calc_flag
_atom_site_refinement_flags_posn
_atom_site_refinement_flags_adp
S1 S 0.05311(18) 0.5073(3) 0.24257(12) 0.0631(6) Uani 1 1 d . .
S9 S 0.41052(18) 0.2792(3) -0.22566(11) 0.0611(5) Uani 1 1 d . .
O1 O 0.0413(6) 0.6806(8) 0.2870(3) 0.0809(17) Uani 1 1 d . .
O2 O -0.0568(5) 0.3989(9) 0.2238(4) 0.0831(18) Uani 1 1 d . .
O3 O 0.4975(5) 0.3897(9) -0.1778(3) 0.0780(17) Uani 1 1 d . .
O4 O 0.4558(6) 0.1206(9) -0.2726(4) 0.0839(18) Uani 1 1 d . .
O15 O 0.4063(5) 0.0467(9) -0.0431(3) 0.0789(16) Uani 1 1 d . .
N1 N 0.1130(6) 0.5583(9) 0.1541(4) 0.0653(17) Uani 1 1 d . .
C1 C 0.1577(7) 0.3615(11) 0.3007(4) 0.0522(18) Uani 1 1 d . .
C2 C 0.1404(9) 0.1704(12) 0.3027(5) 0.066(2) Uani 1 1 d . .
H2 H 0.0734 0.1160 0.2726 0.079 Uiso 1 1 calc R U
C3 C 0.2210(9) 0.0594(12) 0.3487(5) 0.073(2) Uani 1 1 d . .
H3 H 0.2064 -0.0701 0.3507 0.087 Uiso 1 1 calc R U
C4 C 0.3236(8) 0.1326(15) 0.3924(5) 0.071(2) Uani 1 1 d . .
C5 C 0.3417(9) 0.3237(16) 0.3875(6) 0.095(3) Uani 1 1 d . .
H5 H 0.4107 0.3776 0.4157 0.113 Uiso 1 1 calc R U
C6 C 0.2604(9) 0.4380(14) 0.3420(6) 0.086(3) Uani 1 1 d . .
H6 H 0.2752 0.5674 0.3391 0.103 Uiso 1 1 calc R U
C7 C 0.4115(9) 0.011(2) 0.4450(6) 0.108(3) Uani 1 1 d . .
H7A H 0.3934 0.0275 0.5036 0.130 Uiso 1 1 calc R U
H7B H 0.4970 0.0483 0.4354 0.130 Uiso 1 1 calc R U
H7C H 0.4001 -0.1187 0.4295 0.130 Uiso 1 1 calc R U
C8 C 0.1379(8) 0.4020(12) 0.0944(5) 0.070(2) Uani 1 1 d . .
H8A H 0.1565 0.2852 0.1242 0.084 Uiso 1 1 calc R U
H8B H 0.0665 0.3819 0.0560 0.084 Uiso 1 1 calc R U
C9 C 0.2490(7) 0.4704(11) 0.0489(4) 0.0563(18) Uani 1 1 d . .
C10 C 0.2855(7) 0.6386(12) 0.0786(5) 0.064(2) Uani 1 1 d . .
H10 H 0.3540 0.7049 0.0581 0.077 Uiso 1 1 calc R U
C11 C 0.2086(8) 0.7075(12) 0.1456(5) 0.076(3) Uani 1 1 d . .
H11I H 0.1697 0.8273 0.1305 0.091 Uiso 1 1 calc R U
H11J H 0.2578 0.7229 0.1975 0.091 Uiso 1 1 calc R U
C12 C 0.3120(7) 0.3558(11) -0.0172(4) 0.0587(19) Uani 1 1 d . .
H12 H 0.3919 0.4183 -0.0296 0.070 Uiso 1 1 calc R U
C13 C 0.3434(9) 0.1603(12) 0.0170(5) 0.076(2) Uani 1 1 d . .
H13E H 0.3966 0.1728 0.0673 0.092 Uiso 1 1 calc R U
H13F H 0.2661 0.0978 0.0328 0.092 Uiso 1 1 calc R U
C14 C 0.3283(8) 0.0112(13) -0.1137(5) 0.075(2) Uani 1 1 d . .
H14I H 0.2547 -0.0581 -0.0959 0.089 Uiso 1 1 calc R U
H14J H 0.3733 -0.0681 -0.1527 0.089 Uiso 1 1 calc R U
C15 C 0.2857(7) 0.1884(11) -0.1588(4) 0.061(2) Uani 1 1 d . .
H15 H 0.2149 0.1529 -0.1964 0.073 Uiso 1 1 calc R U
C16 C 0.2376(6) 0.3383(10) -0.0995(4) 0.0532(18) Uani 1 1 d . .
C17 C 0.1427(7) 0.4442(12) -0.1207(5) 0.071(2) Uani 1 1 d . .
H17E H 0.1161 0.5385 -0.0844 0.086 Uiso 1 1 calc R U
H17F H 0.1010 0.4260 -0.1724 0.086 Uiso 1 1 calc R U
C18 C 0.3279(7) 0.4290(11) -0.2952(4) 0.0504(17) Uani 1 1 d . .
C19 C 0.2427(9) 0.3548(14) -0.3529(5) 0.081(3) Uani 1 1 d . .
H19 H 0.2301 0.2249 -0.3559 0.097 Uiso 1 1 calc R U
C20 C 0.1776(9) 0.4709(17) -0.4051(6) 0.092(3) Uani 1 1 d . .
H20 H 0.1209 0.4188 -0.4442 0.110 Uiso 1 1 calc R U
C21 C 0.1919(8) 0.6643(16) -0.4025(5) 0.075(3) Uani 1 1 d . .
C22 C 0.2792(9) 0.7353(13) -0.3456(5) 0.071(2) Uani 1 1 d . .
H22 H 0.2934 0.8649 -0.3442 0.086 Uiso 1 1 calc R U
C23 C 0.3457(7) 0.6226(12) -0.2911(5) 0.063(2) Uani 1 1 d . .
H23 H 0.4022 0.6748 -0.2518 0.076 Uiso 1 1 calc R U
C24 C 0.1145(9) 0.7937(18) -0.4589(6) 0.110(4) Uani 1 1 d . .
H23C H 0.0868 0.7259 -0.5084 0.132 Uiso 1 1 calc R U
H24C H 0.1650 0.8996 -0.4751 0.132 Uiso 1 1 calc R U
H24D H 0.0425 0.8378 -0.4291 0.132 Uiso 1 1 calc R U

loop_
_atom_site_aniso_label
_atom_site_aniso_U_11
_atom_site_aniso_U_22
_atom_site_aniso_U_33
_atom_site_aniso_U_23
_atom_site_aniso_U_13
_atom_site_aniso_U_12
S1 0.0522(11) 0.0751(14) 0.0624(11) 0.0086(10) 0.0080(8) 0.0069(11)
S9 0.0575(11) 0.0678(13) 0.0577(10) -0.0030(10) -0.0023(8) 0.0059(11)
O1 0.092(4) 0.077(4) 0.075(4) -0.002(3) 0.024(3) 0.023(3)
O2 0.046(3) 0.105(5) 0.098(4) 0.025(4) -0.003(3) -0.009(3)
O3 0.058(3) 0.091(4) 0.084(4) 0.009(3) -0.018(3) -0.009(3)
O4 0.081(4) 0.088(4) 0.084(4) -0.010(3) 0.016(3) 0.024(3)
O15 0.076(4) 0.082(4) 0.078(3) 0.007(3) -0.006(3) 0.023(3)
N1 0.067(4) 0.067(5) 0.062(4) 0.003(3) 0.004(3) 0.000(4)
C1 0.043(4) 0.067(5) 0.047(4) 0.000(3) 0.003(3) -0.004(4)
C2 0.081(6) 0.058(5) 0.058(4) 0.006(4) -0.009(4) -0.013(5)
C3 0.094(7) 0.056(6) 0.068(5) 0.006(4) 0.002(5) -0.002(5)
C4 0.058(5) 0.094(7) 0.062(5) 0.019(5) 0.006(4) 0.011(5)
C5 0.080(7) 0.096(9) 0.106(7) 0.010(6) -0.034(5) -0.017(6)
C6 0.086(7) 0.064(6) 0.105(7) 0.004(5) -0.033(6) -0.017(5)
C7 0.080(6) 0.141(9) 0.104(7) 0.041(7) -0.007(5) 0.026(7)
C8 0.070(6) 0.070(5) 0.069(5) -0.003(4) 0.000(4) -0.017(4)
C9 0.053(4) 0.063(5) 0.054(4) 0.002(3) -0.003(3) -0.002(4)
C10 0.060(5) 0.066(5) 0.068(5) 0.007(4) 0.008(4) -0.010(4)
C11 0.074(6) 0.076(6) 0.077(5) -0.013(4) 0.022(4) -0.019(5)
C12 0.052(4) 0.065(5) 0.060(4) 0.003(4) 0.000(3) 0.002(4)
C13 0.086(6) 0.081(6) 0.063(5) 0.010(4) -0.005(4) 0.020(5)
C14 0.084(6) 0.061(5) 0.079(5) -0.003(5) 0.008(4) 0.001(5)
C15 0.054(5) 0.069(5) 0.060(4) 0.002(4) -0.007(3) -0.005(4)
C16 0.039(4) 0.063(5) 0.057(4) 0.005(3) -0.003(3) 0.001(3)
C17 0.063(5) 0.089(6) 0.061(4) -0.001(4) -0.010(4) 0.008(5)
C18 0.046(4) 0.061(5) 0.045(3) -0.005(3) 0.003(3) 0.002(4)
C19 0.090(7) 0.080(7) 0.071(5) 0.007(4) -0.030(5) -0.013(5)
C20 0.082(6) 0.109(9) 0.083(6) 0.011(6) -0.032(5) -0.027(6)
C21 0.058(5) 0.107(8) 0.060(5) 0.019(5) 0.012(4) 0.016(5)
C22 0.083(6) 0.070(6) 0.062(5) 0.001(4) 0.006(4) 0.010(5)
C23 0.064(5) 0.073(6) 0.053(4) -0.011(4) 0.003(4) 0.003(4)
C24 0.087(7) 0.154(10) 0.089(6) 0.053(7) 0.003(5) 0.023(8)

loop_
_atom_type_symbol
_atom_type_description
_atom_type_scat_dispersion_real
_atom_type_scat_dispersion_imag
_atom_type_scat_source
C C 0.0033 0.0016 'International Tables Vol C Tables 4.2.6.8 and 6.1.1.4'
H H 0.0000 0.0000 'International Tables Vol C Tables 4.2.6.8 and 6.1.1.4'
N N 0.0061 0.0033 'International Tables Vol C Tables 4.2.6.8 and 6.1.1.4'
O O 0.0106 0.0060 'International Tables Vol C Tables 4.2.6.8 and 6.1.1.4'
S S 0.1246 0.1234 'International Tables Vol C Tables 4.2.6.8 and 6.1.1.4'

loop_
_geom_angle_atom_site_label_1
_geom_angle_atom_site_label_2
_geom_angle_atom_site_label_3
_geom_angle
O2 S1 O1 119.2(4)
O2 S1 N1 106.3(3)
O1 S1 N1 106.4(3)
O2 S1 C1 107.3(4)
O1 S1 C1 107.9(4)
N1 S1 C1 109.5(3)
O3 S9 O4 119.2(4)
O3 S9 C18 108.2(4)
O4 S9 C18 108.4(3)
O3 S9 C15 110.8(3)
O4 S9 C15 106.3(4)
C18 S9 C15 102.7(3)
C14 O15 C13 111.0(6)
C11 N1 C8 110.0(6)
C11 N1 S1 122.2(5)
C8 N1 S1 118.3(5)
C2 C1 C6 119.1(8)
C2 C1 S1 120.6(6)
C6 C1 S1 120.2(7)
C3 C2 C1 120.1(8)
C3 C2 H2 120.0
C1 C2 H2 120.0
C2 C3 C4 122.1(8)
C2 C3 H3 118.9
C4 C3 H3 118.9
C5 C4 C3 116.9(9)
C5 C4 C7 120.6(10)
C3 C4 C7 122.4(10)
C4 C5 C6 121.6(9)
C4 C5 H5 119.2
C6 C5 H5 119.2
C1 C6 C5 120.0(9)
C1 C6 H6 120.0
C5 C6 H6 120.0
C4 C7 H7A 109.5
C4 C7 H7B 109.5
H7A C7 H7B 109.5
C4 C7 H7C 109.5
H7A C7 H7C 109.5
H7B C7 H7C 109.5
C9 C8 N1 102.9(6)
C9 C8 H8A 111.2
N1 C8 H8A 111.2
C9 C8 H8B 111.2
N1 C8 H8B 111.2
H8A C8 H8B 109.1
C10 C9 C8 110.4(7)
C10 C9 C12 126.9(7)
C8 C9 C12 122.7(7)
C9 C10 C11 113.4(7)
C9 C10 H10 123.3
C11 C10 H10 123.3
C10 C11 N1 103.3(6)
C10 C11 H11I 111.1
N1 C11 H11I 111.1
C10 C11 H11J 111.1
N1 C11 H11J 111.1
H11I C11 H11J 109.1
C9 C12 C16 114.6(6)
C9 C12 C13 110.0(6)
C16 C12 C13 109.8(6)
C9 C12 H12 107.4
C16 C12 H12 107.4
C13 C12 H12 107.4
O15 C13 C12 112.2(6)
O15 C13 H13E 109.2
C12 C13 H13E 109.2
O15 C13 H13F 109.2
C12 C13 H13F 109.2
H13E C13 H13F 107.9
O15 C14 C15 113.3(7)
O15 C14 H14I 108.9
C15 C14 H14I 108.9
O15 C14 H14J 108.9
C15 C14 H14J 108.9
H14I C14 H14J 107.7
C14 C15 C16 112.9(6)
C14 C15 S9 110.7(5)
C16 C15 S9 111.9(5)
C14 C15 H15 107.0
C16 C15 H15 107.0
S9 C15 H15 107.0
C17 C16 C12 124.3(7)
C17 C16 C15 121.0(7)
C12 C16 C15 114.6(6)
C16 C17 H17E 120.0
C16 C17 H17F 120.0
H17E C17 H17F 120.0
C19 C18 C23 119.8(8)
C19 C18 S9 120.0(7)
C23 C18 S9 120.3(6)
C20 C19 C18 119.7(9)
C20 C19 H19 120.1
C18 C19 H19 120.1
C19 C20 C21 122.3(9)
C19 C20 H20 118.9
C21 C20 H20 118.9
C22 C21 C20 117.1(8)
C22 C21 C24 121.1(10)
C20 C21 C24 121.8(10)
C23 C22 C21 122.3(9)
C23 C22 H22 118.8
C21 C22 H22 118.8
C22 C23 C18 118.8(8)
C22 C23 H23 120.6
C18 C23 H23 120.6
C21 C24 H23C 109.5
C21 C24 H24C 109.5
H23C C24 H24C 109.5
C21 C24 H24D 109.5
H23C C24 H24D 109.5
H24C C24 H24D 109.5

loop_
_geom_bond_atom_site_label_1
_geom_bond_atom_site_label_2
_geom_bond_distance
S1 O2 1.421(6)
S1 O1 1.421(6)
S1 N1 1.594(6)
S1 C1 1.759(8)
S9 O3 1.416(6)
S9 O4 1.436(6)
S9 C18 1.749(7)
S9 C15 1.832(7)
O15 C14 1.398(9)
O15 C13 1.424(9)
N1 C11 1.472(10)
N1 C8 1.484(10)
C1 C2 1.365(10)
C1 C6 1.368(11)
C2 C3 1.360(11)
C2 H2 0.9300
C3 C4 1.377(12)
C3 H3 0.9300
C4 C5 1.368(14)
C4 C7 1.502(12)
C5 C6 1.374(13)
C5 H5 0.9300
C6 H6 0.9300
C7 H7A 0.9600
C7 H7B 0.9600
C7 H7C 0.9600
C8 C9 1.478(10)
C8 H8A 0.9700
C8 H8B 0.9700
C9 C10 1.335(11)
C9 C12 1.495(10)
C10 C11 1.439(10)
C10 H10 0.9300
C11 H11I 0.9700
C11 H11J 0.9700
C12 C16 1.513(10)
C12 C13 1.520(11)
C12 H12 0.9800
C13 H13E 0.9700
C13 H13F 0.9700
C14 C15 1.507(11)
C14 H14I 0.9700
C14 H14J 0.9700
C15 C16 1.515(10)
C15 H15 0.9800
C16 C17 1.293(10)
C17 H17E 0.9300
C17 H17F 0.9300
C18 C19 1.374(10)
C18 C23 1.385(10)
C19 C20 1.344(13)
C19 H19 0.9300
C20 C21 1.378(14)
C20 H20 0.9300
C21 C22 1.371(12)
C21 C24 1.509(12)
C22 C23 1.360(11)
C22 H22 0.9300
C23 H23 0.9300
C24 H23C 0.9600
C24 H24C 0.9600
C24 H24D 0.9600

loop_
_geom_torsion_atom_site_label_1
_geom_torsion_atom_site_label_2
_geom_torsion_atom_site_label_3
_geom_torsion_atom_site_label_4
_geom_torsion
O2 S1 N1 C11 164.3(6)
O1 S1 N1 C11 36.3(7)
C1 S1 N1 C11 -80.2(7)
O2 S1 N1 C8 -52.8(7)
O1 S1 N1 C8 179.2(6)
C1 S1 N1 C8 62.7(7)
O2 S1 C1 C2 15.6(8)
O1 S1 C1 C2 145.3(6)
N1 S1 C1 C2 -99.3(7)
O2 S1 C1 C6 -166.9(7)
O1 S1 C1 C6 -37.3(7)
N1 S1 C1 C6 78.2(7)
C6 C1 C2 C3 3.3(13)
S1 C1 C2 C3 -179.2(6)
C1 C2 C3 C4 -1.9(13)
C2 C3 C4 C5 -0.2(13)
C2 C3 C4 C7 178.6(8)
C3 C4 C5 C6 0.8(15)
C7 C4 C5 C6 -178.0(9)
C2 C1 C6 C5 -2.7(13)
S1 C1 C6 C5 179.8(7)
C4 C5 C6 C1 0.6(16)
C11 N1 C8 C9 -2.0(9)
S1 N1 C8 C9 -149.1(5)
N1 C8 C9 C10 1.3(9)
N1 C8 C9 C12 178.1(6)
C8 C9 C10 C11 -0.1(10)
C12 C9 C10 C11 -176.7(7)
C9 C10 C11 N1 -1.1(9)
C8 N1 C11 C10 1.9(9)
S1 N1 C11 C10 147.5(6)
C10 C9 C12 C16 -111.7(9)
C8 C9 C12 C16 72.0(9)
C10 C9 C12 C13 124.1(8)
C8 C9 C12 C13 -52.1(9)
C14 O15 C13 C12 -64.1(9)
C9 C12 C13 O15 -178.7(7)
C16 C12 C13 O15 54.4(9)
C13 O15 C14 C15 59.6(9)
O15 C14 C15 C16 -47.2(9)
O15 C14 C15 S9 79.1(7)
O3 S9 C15 C14 -83.1(6)
O4 S9 C15 C14 47.7(6)
C18 S9 C15 C14 161.5(5)
O3 S9 C15 C16 43.8(6)
O4 S9 C15 C16 174.6(5)
C18 S9 C15 C16 -71.6(5)
C9 C12 C16 C17 15.3(11)
C13 C12 C16 C17 139.6(8)
C9 C12 C16 C15 -166.8(6)
C13 C12 C16 C15 -42.5(9)
C14 C15 C16 C17 -142.6(8)
S9 C15 C16 C17 91.7(8)
C14 C15 C16 C12 39.4(9)
S9 C15 C16 C12 -86.3(7)
O3 S9 C18 C19 175.9(7)
O4 S9 C18 C19 45.3(8)
C15 S9 C18 C19 -66.9(7)
O3 S9 C18 C23 -5.6(7)
O4 S9 C18 C23 -136.2(6)
C15 S9 C18 C23 111.5(7)
C23 C18 C19 C20 0.2(14)
S9 C18 C19 C20 178.7(7)
C18 C19 C20 C21 -0.7(16)
C19 C20 C21 C22 2.0(15)
C19 C20 C21 C24 -177.5(9)
C20 C21 C22 C23 -2.8(13)
C24 C21 C22 C23 176.7(8)
C21 C22 C23 C18 2.3(12)
C19 C18 C23 C22 -1.0(12)
S9 C18 C23 C22 -179.4(6)
